data_2233585
loop_
_publ_author_name
'Choi, Hong Dae'
'Seo, Pil Ja'
'Lee, Uk'

_publ_section_title
;
 3-(4-Bromophenylsulfinyl)-2,4,6-trimethyl-1-benzofuran
;
_journal_coeditor_code PK2381
_journal_issue 2
_journal_name_full 'Acta Crystallographica Section E'
_journal_page_first o456
_journal_paper_doi 10.1107/S1600536812001547
_journal_volume 68
_journal_year 2012
_chemical_formula_iupac 'C17 H15 Br O2 S'
_chemical_formula_moiety 'C17 H15 Br O2 S'
_chemical_formula_sum 'C17 H15 Br O2 S'
_chemical_formula_weight 363.26
_chemical_name_systematic
;
3-(4-Bromophenylsulfinyl)-2,4,6-trimethyl-1-benzofuran
;
_space_group_IT_number 33
_symmetry_cell_setting orthorhombic
_symmetry_space_group_name_Hall 'P 2c -2n'
_symmetry_space_group_name_H-M 'P n a 21'
_atom_sites_solution_hydrogens difmap
_atom_sites_solution_primary direct
_atom_sites_solution_secondary difmap
_cell_angle_alpha 90.00
_cell_angle_beta 90.00
_cell_angle_gamma 90.00
_cell_formula_units_Z 4
_cell_length_a 12.0911(3)
_cell_length_b 19.4713(3)
_cell_length_c 6.44820(10)
_cell_measurement_reflns_used 3220
_cell_measurement_temperature 173(2)
_cell_measurement_theta_max 27.02
_cell_measurement_theta_min 2.69
_cell_volume 1518.10(5)
_computing_cell_refinement '<i>SAINT</i> (Bruker, 2009)'
_computing_data_collection '<i>APEX2</i> (Bruker, 2009)'
_computing_data_reduction '<i>SAINT</i> (Bruker, 2009)'
_computing_molecular_graphics '<i>ORTEP-3</i> (Farrugia, 1997) and <i>DIAMOND</i> (Brandenburg, 1998)'
_computing_publication_material '<i>SHELXL97</i> (Sheldrick, 2008)'
_computing_structure_refinement '<i>SHELXL97</i> (Sheldrick, 2008)'
_computing_structure_solution '<i>SHELXS97</i> (Sheldrick, 2008)'
_diffrn_ambient_temperature 173(2)
_diffrn_detector_area_resol_mean 10.0
_diffrn_measured_fraction_theta_full 0.987
_diffrn_measured_fraction_theta_max 0.987
_diffrn_measurement_device_type 'Bruker SMART APEXII CCD'
_diffrn_measurement_method '\f and \w scans'
_diffrn_radiation_monochromator multilayer
_diffrn_radiation_source 'rotating anode'
_diffrn_radiation_type MoK\a
_diffrn_radiation_wavelength 0.71073
_diffrn_reflns_av_R_equivalents 0.0296
_diffrn_reflns_av_sigmaI/netI 0.0501
_diffrn_reflns_limit_h_max 16
_diffrn_reflns_limit_h_min -11
_diffrn_reflns_limit_k_max 21
_diffrn_reflns_limit_k_min -25
_diffrn_reflns_limit_l_max 7
_diffrn_reflns_limit_l_min -8
_diffrn_reflns_number 8258
_diffrn_reflns_theta_full 28.32
_diffrn_reflns_theta_max 28.32
_diffrn_reflns_theta_min 1.98
_diffrn_standards_number 0
_exptl_absorpt_coefficient_mu 2.846
_exptl_absorpt_correction_T_max 0.611
_exptl_absorpt_correction_T_min 0.456
_exptl_absorpt_correction_type multi-scan
_exptl_absorpt_process_details '(SADABS; Bruker, 2009)'
_exptl_crystal_colour colourless
_exptl_crystal_density_diffrn 1.589
_exptl_crystal_density_method 'not measured'
_exptl_crystal_description block
_exptl_crystal_F_000 736
_exptl_crystal_size_max 0.33
_exptl_crystal_size_mid 0.29
_exptl_crystal_size_min 0.19
_refine_diff_density_max 0.237
_refine_diff_density_min -0.546
_refine_ls_abs_structure_details 'Flack (1983), 1131 Friedel pairs'
_refine_ls_abs_structure_Flack 0.014(12)
_refine_ls_extinction_method none
_refine_ls_goodness_of_fit_ref 1.031
_refine_ls_hydrogen_treatment constr
_refine_ls_matrix_type full
_refine_ls_number_parameters 194
_refine_ls_number_reflns 3190
_refine_ls_number_restraints 1
_refine_ls_restrained_S_all 1.031
_refine_ls_R_factor_all 0.0390
_refine_ls_R_factor_gt 0.0317
_refine_ls_shift/su_max 0.000
_refine_ls_shift/su_mean 0.000
_refine_ls_structure_factor_coef Fsqd
_refine_ls_weighting_details 'calc w=1/[\s^2^(Fo^2^)+(0.0362P)^2^] where P=(Fo^2^+2Fc^2^)/3'
_refine_ls_weighting_scheme calc
_refine_ls_wR_factor_gt 0.0748
_refine_ls_wR_factor_ref 0.0784
_reflns_number_gt 2797
_reflns_number_total 3190
_reflns_threshold_expression I>2\s(I)
_cod_data_source_file pk2381.cif
_cod_data_source_block I
_cod_database_code 2233585
_cod_database_fobs_code 2233585

loop_
_symmetry_equiv_pos_as_xyz
'x, y, z'
'-x, -y, z+1/2'
'-x+1/2, y+1/2, z+1/2'
'x+1/2, -y+1/2, z'

loop_
_atom_site_type_symbol
_atom_site_label
_atom_site_fract_x
_atom_site_fract_y
_atom_site_fract_z
_atom_site_U_iso_or_equiv
_atom_site_adp_type
_atom_site_calc_flag
_atom_site_refinement_flags
_atom_site_occupancy
_atom_site_symmetry_multiplicity
Br Br1 0.50103(3) 0.448031(17) 0.95844(11) 0.04606(11) Uani d . 1 2
S S1 0.59546(5) 0.24377(3) 0.19734(12) 0.02620(14) Uani d . 1 2
O O1 0.32864(13) 0.13364(8) 0.1240(3) 0.0271(4) Uani d . 1 2
O O2 0.70481(13) 0.21095(9) 0.2396(3) 0.0337(4) Uani d . 1 2
C C1 0.48796(18) 0.18334(13) 0.2236(4) 0.0232(5) Uani d . 1 2
C C2 0.4617(2) 0.13067(12) 0.3768(4) 0.0218(5) Uani d . 1 2
C C3 0.50764(18) 0.10532(15) 0.5613(5) 0.0244(6) Uani d . 1 2
C C4 0.4501(2) 0.05337(12) 0.6611(4) 0.0280(6) Uani d . 1 2
H H4 0.4799 0.0352 0.7859 0.034 Uiso calc R 1 2
C C5 0.3494(2) 0.02600(13) 0.5871(5) 0.0300(6) Uani d . 1 2
C C6 0.3051(2) 0.05052(12) 0.4044(4) 0.0286(6) Uani d . 1 2
H H6 0.2382 0.0327 0.3488 0.034 Uiso calc R 1 2
C C7 0.3631(2) 0.10222(12) 0.3065(4) 0.0249(5) Uani d . 1 2
C C8 0.4063(2) 0.18286(12) 0.0785(4) 0.0244(5) Uani d . 1 2
C C9 0.6138(2) 0.13299(14) 0.6532(4) 0.0326(6) Uani d . 1 2
H H9A 0.5976 0.1742 0.7350 0.049 Uiso calc R 1 2
H H9B 0.6653 0.1447 0.5413 0.049 Uiso calc R 1 2
H H9C 0.6472 0.0980 0.7428 0.049 Uiso calc R 1 2
C C10 0.2906(2) -0.02817(14) 0.7122(6) 0.0449(7) Uani d . 1 2
H H10A 0.2119 -0.0282 0.6764 0.067 Uiso calc R 1 2
H H10B 0.2992 -0.0182 0.8603 0.067 Uiso calc R 1 2
H H10C 0.3225 -0.0733 0.6814 0.067 Uiso calc R 1 2
C C11 0.3837(2) 0.22527(13) -0.1055(4) 0.0290(6) Uani d . 1 2
H H11A 0.3762 0.1956 -0.2275 0.043 Uiso calc R 1 2
H H11B 0.4449 0.2575 -0.1271 0.043 Uiso calc R 1 2
H H11C 0.3149 0.2510 -0.0846 0.043 Uiso calc R 1 2
C C12 0.5641(2) 0.29687(12) 0.4160(4) 0.0246(6) Uani d . 1 2
C C13 0.6479(2) 0.31154(13) 0.5558(4) 0.0286(6) Uani d . 1 2
H H13 0.7185 0.2908 0.5399 0.034 Uiso calc R 1 2
C C14 0.6288(2) 0.35637(12) 0.7187(5) 0.0289(6) Uani d . 1 2
H H14 0.6851 0.3657 0.8175 0.035 Uiso calc R 1 2
C C15 0.5266(2) 0.38710(13) 0.7346(4) 0.0279(6) Uani d . 1 2
C C16 0.4426(2) 0.37384(13) 0.5940(5) 0.0306(6) Uani d . 1 2
H H16 0.3728 0.3958 0.6080 0.037 Uiso calc R 1 2
C C17 0.4610(2) 0.32882(13) 0.4347(5) 0.0299(6) Uani d . 1 2
H H17 0.4041 0.3193 0.3373 0.036 Uiso calc R 1 2

loop_
_atom_site_aniso_label
_atom_site_aniso_U_11
_atom_site_aniso_U_22
_atom_site_aniso_U_33
_atom_site_aniso_U_12
_atom_site_aniso_U_13
_atom_site_aniso_U_23
Br1 0.05193(19) 0.04310(18) 0.04315(19) 0.00241(13) 0.00636(14) -0.01494(17)
S1 0.0258(3) 0.0285(3) 0.0242(3) -0.0055(2) 0.0024(3) 0.0003(3)
O1 0.0254(9) 0.0279(9) 0.0280(10) -0.0048(8) -0.0047(8) 0.0031(7)
O2 0.0234(9) 0.0374(10) 0.0401(12) -0.0016(8) 0.0040(8) -0.0042(8)
C1 0.0229(12) 0.0234(12) 0.0232(14) -0.0018(9) 0.0018(10) -0.0029(11)
C2 0.0216(11) 0.0222(12) 0.0216(12) 0.0010(10) 0.0030(11) -0.0001(10)
C3 0.0229(13) 0.0268(14) 0.0234(14) 0.0040(9) 0.0016(10) 0.0001(11)
C4 0.0285(13) 0.0277(13) 0.0277(16) 0.0068(10) -0.0001(12) 0.0049(10)
C5 0.0267(13) 0.0230(12) 0.0404(16) 0.0036(11) 0.0075(12) 0.0047(12)
C6 0.0218(11) 0.0246(12) 0.0395(18) 0.0004(9) 0.0007(11) 0.0017(11)
C7 0.0257(12) 0.0244(12) 0.0245(14) 0.0041(10) -0.0008(10) 0.0001(10)
C8 0.0253(12) 0.0246(12) 0.0233(13) -0.0021(10) 0.0010(11) -0.0020(10)
C9 0.0289(13) 0.0396(14) 0.0293(16) 0.0010(12) -0.0054(12) 0.0023(12)
C10 0.0357(15) 0.0394(15) 0.060(2) 0.0003(12) 0.0032(17) 0.0258(16)
C11 0.0296(13) 0.0332(13) 0.0241(14) 0.0005(11) -0.0020(11) 0.0012(11)
C12 0.0255(12) 0.0219(12) 0.0264(15) -0.0037(9) -0.0003(10) 0.0040(10)
C13 0.0239(13) 0.0287(13) 0.0331(15) -0.0002(11) -0.0022(11) 0.0003(11)
C14 0.0261(13) 0.0315(13) 0.0293(14) -0.0018(10) -0.0050(13) 0.0006(12)
C15 0.0355(13) 0.0219(12) 0.0262(15) -0.0044(10) 0.0030(12) -0.0001(11)
C16 0.0258(13) 0.0277(14) 0.0382(16) 0.0026(11) 0.0022(12) 0.0032(12)
C17 0.0272(12) 0.0281(13) 0.0346(15) -0.0017(11) -0.0083(14) 0.0042(12)

loop_
_atom_type_symbol
_atom_type_description
_atom_type_scat_dispersion_real
_atom_type_scat_dispersion_imag
_atom_type_scat_source
C C 0.0033 0.0016 'International Tables Vol C Tables 4.2.6.8 and 6.1.1.4'
H H 0.0000 0.0000 'International Tables Vol C Tables 4.2.6.8 and 6.1.1.4'
O O 0.0106 0.0060 'International Tables Vol C Tables 4.2.6.8 and 6.1.1.4'
S S 0.1246 0.1234 'International Tables Vol C Tables 4.2.6.8 and 6.1.1.4'
Br Br -0.2901 2.4595 'International Tables Vol C Tables 4.2.6.8 and 6.1.1.4'

loop_
_geom_angle_atom_site_label_1
_geom_angle_atom_site_label_2
_geom_angle_atom_site_label_3
_geom_angle
O2 S1 C1 110.48(11)
O2 S1 C12 106.92(11)
C1 S1 C12 98.85(12)
C8 O1 C7 106.43(19)
C8 C1 C2 107.6(2)
C8 C1 S1 118.3(2)
C2 C1 S1 134.1(2)
C7 C2 C3 118.4(2)
C7 C2 C1 104.2(2)
C3 C2 C1 137.3(2)
C4 C3 C2 116.8(2)
C4 C3 C9 120.2(3)
C2 C3 C9 122.9(2)
C3 C4 C5 123.5(2)
C3 C4 H4 118.3
C5 C4 H4 118.3
C6 C5 C4 119.5(2)
C6 C5 C10 121.1(3)
C4 C5 C10 119.4(3)
C7 C6 C5 116.5(2)
C7 C6 H6 121.8
C5 C6 H6 121.8
C6 C7 O1 123.8(2)
C6 C7 C2 125.2(2)
O1 C7 C2 111.0(2)
C1 C8 O1 110.8(2)
C1 C8 C11 133.3(2)
O1 C8 C11 115.9(2)
C3 C9 H9A 109.5
C3 C9 H9B 109.5
H9A C9 H9B 109.5
C3 C9 H9C 109.5
H9A C9 H9C 109.5
H9B C9 H9C 109.5
C5 C10 H10A 109.5
C5 C10 H10B 109.5
H10A C10 H10B 109.5
C5 C10 H10C 109.5
H10A C10 H10C 109.5
H10B C10 H10C 109.5
C8 C11 H11A 109.5
C8 C11 H11B 109.5
H11A C11 H11B 109.5
C8 C11 H11C 109.5
H11A C11 H11C 109.5
H11B C11 H11C 109.5
C13 C12 C17 120.3(2)
C13 C12 S1 118.47(19)
C17 C12 S1 120.92(19)
C14 C13 C12 120.1(2)
C14 C13 H13 119.9
C12 C13 H13 119.9
C15 C14 C13 118.7(3)
C15 C14 H14 120.7
C13 C14 H14 120.7
C14 C15 C16 121.9(3)
C14 C15 Br1 118.4(2)
C16 C15 Br1 119.7(2)
C17 C16 C15 119.4(2)
C17 C16 H16 120.3
C15 C16 H16 120.3
C16 C17 C12 119.6(3)
C16 C17 H17 120.2
C12 C17 H17 120.2

loop_
_geom_bond_atom_site_label_1
_geom_bond_atom_site_label_2
_geom_bond_distance
Br1 C15 1.894(3)
S1 O2 1.4935(18)
S1 C1 1.761(2)
S1 C12 1.789(3)
O1 C8 1.373(3)
O1 C7 1.390(3)
C1 C8 1.360(4)
C1 C2 1.459(4)
C2 C7 1.390(4)
C2 C3 1.403(4)
C3 C4 1.386(4)
C3 C9 1.513(3)
C4 C5 1.412(4)
C4 H4 0.9500
C5 C6 1.380(4)
C5 C10 1.506(4)
C6 C7 1.380(3)
C6 H6 0.9500
C8 C11 1.471(4)
C9 H9A 0.9800
C9 H9B 0.9800
C9 H9C 0.9800
C10 H10A 0.9800
C10 H10B 0.9800
C10 H10C 0.9800
C11 H11A 0.9800
C11 H11B 0.9800
C11 H11C 0.9800
C12 C13 1.386(3)
C12 C17 1.398(4)
C13 C14 1.385(4)
C13 H13 0.9500
C14 C15 1.377(4)
C14 H14 0.9500
C15 C16 1.386(4)
C16 C17 1.369(4)
C16 H16 0.9500
C17 H17 0.9500

loop_
_geom_hbond_atom_site_label_D
_geom_hbond_atom_site_label_H
_geom_hbond_atom_site_label_A
_geom_hbond_site_symmetry_A
_geom_hbond_distance_DH
_geom_hbond_distance_HA
_geom_hbond_distance_DA
_geom_hbond_angle_DHA
C11 H11C O2 4_455 0.98 2.59 3.343(3) 134.0
C17 H17 O2 4_455 0.95 2.56 3.432(3) 152.8
C4 H4 Cg 2_655 0.95 2.89 3.724(3) 146.7
C11 H11A Cg 1_554 0.98 2.98 3.917(3) 161.0

loop_
_geom_torsion_atom_site_label_1
_geom_torsion_atom_site_label_2
_geom_torsion_atom_site_label_3
_geom_torsion_atom_site_label_4
_geom_torsion
O2 S1 C1 C8 -136.6(2)
C12 S1 C1 C8 111.5(2)
O2 S1 C1 C2 45.2(3)
C12 S1 C1 C2 -66.7(3)
C8 C1 C2 C7 0.2(3)
S1 C1 C2 C7 178.6(2)
C8 C1 C2 C3 -178.9(3)
S1 C1 C2 C3 -0.6(5)
C7 C2 C3 C4 -0.3(4)
C1 C2 C3 C4 178.7(3)
C7 C2 C3 C9 -179.3(2)
C1 C2 C3 C9 -0.3(5)
C2 C3 C4 C5 -0.4(4)
C9 C3 C4 C5 178.6(2)
C3 C4 C5 C6 1.1(4)
C3 C4 C5 C10 -177.2(3)
C4 C5 C6 C7 -1.1(4)
C10 C5 C6 C7 177.2(2)
C5 C6 C7 O1 -178.5(2)
C5 C6 C7 C2 0.4(4)
C8 O1 C7 C6 178.8(2)
C8 O1 C7 C2 -0.2(3)
C3 C2 C7 C6 0.3(4)
C1 C2 C7 C6 -179.0(2)
C3 C2 C7 O1 179.3(2)
C1 C2 C7 O1 0.0(3)
C2 C1 C8 O1 -0.3(3)
S1 C1 C8 O1 -179.02(17)
C2 C1 C8 C11 176.7(3)
S1 C1 C8 C11 -2.0(4)
C7 O1 C8 C1 0.4(3)
C7 O1 C8 C11 -177.2(2)
O2 S1 C12 C13 13.9(2)
C1 S1 C12 C13 128.6(2)
O2 S1 C12 C17 -172.8(2)
C1 S1 C12 C17 -58.1(2)
C17 C12 C13 C14 2.0(4)
S1 C12 C13 C14 175.40(19)
C12 C13 C14 C15 -1.8(4)
C13 C14 C15 C16 0.7(4)
C13 C14 C15 Br1 179.7(2)
C14 C15 C16 C17 0.2(4)
Br1 C15 C16 C17 -178.9(2)
C15 C16 C17 C12 0.0(4)
C13 C12 C17 C16 -1.1(4)
S1 C12 C17 C16 -174.3(2)
